data_4515117
loop_
_publ_author_name
'Monticelli, Marco'
'Baron, Marco'
'Tubaro, Cristina'
'Bellemin-Laponnaz, St\'ephane'
'Graiff, Claudia'
'Bottaro, Gregorio'
'Armelao, Lidia'
'Orian, Laura'

_publ_section_title
;
 Structural and Luminescent Properties of Homoleptic Silver(I), Gold(I),
 and Palladium(II) Complexes with <i>n</i>NHC-<i>tz</i>NHC Heteroditopic
 Carbene Ligands.
;
_journal_issue 2
_journal_name_full 'ACS omega'
_journal_page_first 4192
_journal_page_last 4205
_journal_paper_doi 10.1021/acsomega.8b03668
_journal_volume 4
_journal_year 2019
_chemical_formula_moiety 'C19 H23 Ag0.5 Au N6, C19 H22 Ag0.5 Au N6, 3(F6 P), C2 H5 O0.5'
_chemical_formula_sum 'C40 H50 Ag Au2 F18 N12 O0.5 P3'
_chemical_formula_weight 1643.63
_space_group_crystal_system monoclinic
_space_group_IT_number 15
_space_group_name_Hall '-C 2yc'
_space_group_name_H-M_alt 'C 1 2/c 1'
_symmetry_space_group_name_Hall '-C 2yc'
_symmetry_space_group_name_H-M 'C 1 2/c 1'
_atom_sites_solution_hydrogens geom
_audit_creation_date 2018-12-29
_audit_creation_method
;
Olex2 1.2
(compiled 2018.05.29 svn.r3508 for OlexSys, GUI svn.r5506)
;
_audit_update_record
;
2019-01-28 # Formatted by publCIF

;
_cell_angle_alpha 90
_cell_angle_beta 106.733(2)
_cell_angle_gamma 90
_cell_formula_units_Z 8
_cell_length_a 22.366(2)
_cell_length_b 23.882(2)
_cell_length_c 21.841(2)
_cell_measurement_reflns_used 999
_cell_measurement_temperature 293(2)
_cell_measurement_theta_max 21
_cell_measurement_theta_min 5
_cell_volume 11172.3(17)
_computing_cell_refinement 'APEX-II (2008)'
_computing_data_collection 'APEX-II (2008)'
_computing_data_reduction 'SAINT (2008)'
_computing_molecular_graphics 'Olex2 (Dolomanov et al., 2009)'
_computing_publication_material 'Olex2 (Dolomanov et al., 2009)'
_computing_structure_refinement 'ShelXL (Sheldrick, 2015)'
_computing_structure_solution 'SHELXS-97 (Sheldrick, 2008)'
_diffrn_ambient_temperature 293(2)
_diffrn_measured_fraction_theta_full 1.000
_diffrn_measured_fraction_theta_max 0.996
_diffrn_measurement_device_type 'Bruker APEX II'
_diffrn_measurement_method omega-scan
_diffrn_radiation_type MoK\a
_diffrn_radiation_wavelength 0.71073
_diffrn_reflns_av_R_equivalents 0.0752
_diffrn_reflns_av_unetI/netI 0.0552
_diffrn_reflns_Laue_measured_fraction_full 1.000
_diffrn_reflns_Laue_measured_fraction_max 0.996
_diffrn_reflns_limit_h_max 27
_diffrn_reflns_limit_h_min -27
_diffrn_reflns_limit_k_max 29
_diffrn_reflns_limit_k_min -29
_diffrn_reflns_limit_l_max 27
_diffrn_reflns_limit_l_min -26
_diffrn_reflns_number 66312
_diffrn_reflns_point_group_measured_fraction_full 1.000
_diffrn_reflns_point_group_measured_fraction_max 0.996
_diffrn_reflns_theta_full 25.242
_diffrn_reflns_theta_max 26.147
_diffrn_reflns_theta_min 1.277
_exptl_absorpt_coefficient_mu 5.776
_exptl_absorpt_correction_T_max 0.7453
_exptl_absorpt_correction_T_min 0.2530
_exptl_absorpt_correction_type multi-scan
_exptl_absorpt_process_details 'Bruker APEX II SADABS, 2008'
_exptl_crystal_density_diffrn 1.954
_exptl_crystal_description prism
_exptl_crystal_F_000 6320
_exptl_crystal_size_max 0.14
_exptl_crystal_size_mid 0.12
_exptl_crystal_size_min 0.09
_refine_diff_density_max 1.563
_refine_diff_density_min -2.029
_refine_diff_density_rms 0.130
_refine_ls_extinction_method none
_refine_ls_goodness_of_fit_ref 1.025
_refine_ls_hydrogen_treatment constr
_refine_ls_matrix_type full
_refine_ls_number_parameters 686
_refine_ls_number_reflns 11118
_refine_ls_number_restraints 2
_refine_ls_restrained_S_all 1.085
_refine_ls_R_factor_all 0.1003
_refine_ls_R_factor_gt 0.0530
_refine_ls_shift/su_max 0.002
_refine_ls_shift/su_mean 0.000
_refine_ls_structure_factor_coef Fsqd
_refine_ls_weighting_details 'w=1/[\s^2^(Fo^2^)+(0.0690P)^2^+59.2277P] where P=(Fo^2^+2Fc^2^)/3'
_refine_ls_weighting_scheme calc
_refine_ls_wR_factor_gt 0.1399
_refine_ls_wR_factor_ref 0.1671
_reflns_Friedel_coverage 0.000
_reflns_number_gt 6478
_reflns_number_total 11118
_reflns_threshold_expression 'I > 2\s(I)'
_cod_data_source_file ao8b03668_si_002.cif
_cod_data_source_block compx
_cod_original_cell_volume 11172.3(18)
_cod_original_formula_sum 'C40 H50 Ag Au2 F18 N12 O0.50 P3'
_cod_database_code 4515117
_shelx_shelxl_version_number 2018/1
_shelx_space_group_comment
;
The symmetry employed for this shelxl refinement is uniquely defined
by the following loop, which should always be used as a source of
symmetry information in preference to the above space-group names.
They are only intended as comments.
;
_olex2_refinement_description
;
1. Fixed Uiso
 At 1.2 times of:
  All C(H) groups, All C(H,H) groups
 At 1.5 times of:
  All C(H,H,H) groups
2. Restrained distances
 C100-O100
 1.41 with sigma of 0.005
 C100-C101
 1.54 with sigma of 0.005
3. Uiso/Uaniso restraints and constraints
Uanis(C6A) = Uanis(C6B) = Uanis(C7A) = Uanis(C7B)
4. Others
 Fixed Sof: H5A(0.5) H5B(0.5) C6A(0.5) H6AA(0.5) H6AB(0.5) C6B(0.5) H6BA(0.5)
 H6BB(0.5) C7A(0.5) H7AA(0.5) H7AB(0.5) C7B(0.5) H7BA(0.5) H7BB(0.5) H22A(0.6)
 H22B(0.6) C23A(0.6) H23A(0.6) H23B(0.6) C23B(0.4) H23C(0.4) H23D(0.4)
 H24A(0.4) H24B(0.4)
 Fixed Uiso: C100(0.17) O100(0.17) C101(0.17)
 Fixed X: C100(0.489399) O100(0.5) C101(0.5584)
 Fixed Y: C100(0.4418) O100(0.430799) C101(0.433)
 Fixed Z: C100(0.8022) O100(0.75) C101(0.853801)
5.a Secondary CH2 refined with riding coordinates:
 C5(H5A,H5B), C6A(H6AA,H6AB), C6B(H6BA,H6BB), C7A(H7AA,H7AB), C7B(H7BA,H7BB),
 C11(H11A,H11B), C22(H22A,H22B), C23A(H23A,H23B), C23B(H23C,H23D), C24(H24A,
 H24B), C28(H28A,H28B), C100(H10D,H10E)
5.b Aromatic/amide H refined with riding coordinates:
 C3(H3), C4(H4), C13(H13), C14(H14), C15(H15), C16(H16), C17(H17), C20(H20),
 C21(H21), C30(H30), C31(H31), C32(H32), C33(H33), C34(H34)
5.c Idealised Me refined as rotating group:
 C2(H2A,H2B,H2C), C10(H10A,H10B,H10C), C19(H19A,H19B,H19C), C27(H27A,H27B,
 H27C), C201(H20A,H20B,H20C), C301(H30A,H30B,H30C), C101(H10F,H10G,H10H)
;
_olex2_submission_special_instructions 'No special instructions were received'
_publcif_funding_html ' END'

loop_
_space_group_symop_operation_xyz
'x, y, z'
'-x, y, -z+1/2'
'x+1/2, y+1/2, z'
'-x+1/2, y+1/2, -z+1/2'
'-x, -y, -z'
'x, -y, z-1/2'
'-x+1/2, -y+1/2, -z'
'x+1/2, -y+1/2, z-1/2'

loop_
_atom_site_label
_atom_site_type_symbol
_atom_site_fract_x
_atom_site_fract_y
_atom_site_fract_z
_atom_site_U_iso_or_equiv
_atom_site_adp_type
_atom_site_occupancy
_atom_site_site_symmetry_order
_atom_site_calc_flag
_atom_site_refinement_flags_posn
_atom_site_refinement_flags_adp
_atom_site_refinement_flags_occupancy
_atom_site_disorder_assembly
_atom_site_disorder_group
C1 C 0.5678(5) 0.8484(4) 0.8341(4) 0.063(2) Uani 1 1 d . . . . .
C2 C 0.6601(6) 0.8696(5) 0.7965(5) 0.100(4) Uani 1 1 d . . . . .
H2A H 0.628794 0.877168 0.756912 0.150 Uiso 1 1 calc GR . . . .
H2B H 0.686349 0.839588 0.790539 0.150 Uiso 1 1 calc GR . . . .
H2C H 0.684929 0.902602 0.810177 0.150 Uiso 1 1 calc GR . . . .
C3 C 0.6604(6) 0.8409(5) 0.9080(5) 0.085(3) Uani 1 1 d . . . . .
H3 H 0.703277 0.841756 0.927245 0.102 Uiso 1 1 calc R . . . .
C4 C 0.6168(6) 0.8271(5) 0.9358(5) 0.085(3) Uani 1 1 d . . . . .
H4 H 0.623636 0.816394 0.978238 0.102 Uiso 1 1 calc R . . . .
C5 C 0.5001(6) 0.8227(6) 0.9028(5) 0.111(5) Uani 1 1 d . . . . .
H5A H 0.465107 0.832663 0.866529 0.133 Uiso 0.5 1 calc R . . A 2
H5B H 0.496856 0.841625 0.941031 0.133 Uiso 0.5 1 calc R . . A 2
C6A C 0.4842(11) 0.7805(8) 0.9398(8) 0.077(4) Uani 0.5 1 d . . . B 1
H6AA H 0.444410 0.789252 0.946955 0.093 Uiso 0.5 1 calc R . . B 1
H6AB H 0.515512 0.778623 0.981094 0.093 Uiso 0.5 1 calc R . . B 1
C6B C 0.5092(11) 0.7520(10) 0.9129(10) 0.077(4) Uani 0.5 1 d . . . B 2
H6BA H 0.524304 0.735927 0.879331 0.093 Uiso 0.5 1 calc R . . B 2
H6BB H 0.538974 0.743561 0.953837 0.093 Uiso 0.5 1 calc R . . B 2
C7A C 0.4800(12) 0.7242(12) 0.9063(10) 0.077(4) Uani 0.5 1 d . . . B 1
H7AA H 0.476967 0.694388 0.935407 0.093 Uiso 0.5 1 calc R . . B 1
H7AB H 0.517130 0.718052 0.892797 0.093 Uiso 0.5 1 calc R . . B 1
C7B C 0.4475(11) 0.7289(11) 0.9101(10) 0.077(4) Uani 0.5 1 d . . . B 2
H7BA H 0.451479 0.692498 0.930667 0.093 Uiso 0.5 1 calc R . . B 2
H7BB H 0.424992 0.753774 0.930714 0.093 Uiso 0.5 1 calc R . . B 2
C8 C 0.4160(7) 0.7242(5) 0.8420(5) 0.088(3) Uani 1 1 d . . . . .
C9 C 0.4249(5) 0.7216(4) 0.7825(4) 0.071(3) Uani 1 1 d . . . . .
C10 C 0.3208(9) 0.7275(6) 0.8857(7) 0.151(7) Uani 1 1 d . . . . .
H10A H 0.276604 0.729070 0.865578 0.227 Uiso 1 1 calc GR . . . .
H10B H 0.333798 0.760644 0.910970 0.227 Uiso 1 1 calc GR . . . .
H10C H 0.330537 0.695114 0.912717 0.227 Uiso 1 1 calc GR . . . .
C11 C 0.3416(5) 0.7093(4) 0.6742(4) 0.072(3) Uani 1 1 d . . . . .
H11A H 0.371518 0.726294 0.655429 0.087 Uiso 1 1 calc R . . . .
H11B H 0.301944 0.728267 0.656971 0.087 Uiso 1 1 calc R . . . .
C12 C 0.3339(4) 0.6492(4) 0.6552(5) 0.067(2) Uani 1 1 d . . . . .
C13 C 0.3403(5) 0.6063(5) 0.6993(5) 0.083(3) Uani 1 1 d . . . . .
H13 H 0.350809 0.614165 0.742854 0.099 Uiso 1 1 calc R . . . .
C14 C 0.3306(6) 0.5503(6) 0.6772(8) 0.112(4) Uani 1 1 d . . . . .
H14 H 0.333787 0.521161 0.706143 0.134 Uiso 1 1 calc R . . . .
C15 C 0.3165(7) 0.5391(7) 0.6129(9) 0.119(5) Uani 1 1 d . . . . .
H15 H 0.311115 0.502358 0.598398 0.143 Uiso 1 1 calc R . . . .
C16 C 0.3104(7) 0.5821(8) 0.5706(8) 0.123(5) Uani 1 1 d . . . . .
H16 H 0.300755 0.574241 0.527176 0.148 Uiso 1 1 calc R . . . .
C17 C 0.3183(5) 0.6376(5) 0.5911(5) 0.086(3) Uani 1 1 d . . . . .
H17 H 0.312997 0.666513 0.561508 0.103 Uiso 1 1 calc R . . . .
C18 C 0.5742(5) 0.9981(4) 0.8293(6) 0.076(3) Uani 1 1 d . . . . .
C19 C 0.5192(6) 0.9744(6) 0.9103(6) 0.110(4) Uani 1 1 d . . . . .
H19A H 0.529321 0.945551 0.942224 0.166 Uiso 1 1 calc GR . . . .
H19B H 0.487025 0.961311 0.873766 0.166 Uiso 1 1 calc GR . . . .
H19C H 0.504767 1.007009 0.927499 0.166 Uiso 1 1 calc GR . . . .
C20 C 0.6344(7) 0.9948(5) 0.9306(7) 0.104(4) Uani 1 1 d . . . . .
H20 H 0.646930 0.990011 0.974695 0.125 Uiso 1 1 calc R . . . .
C21 C 0.6705(6) 1.0088(5) 0.8947(6) 0.094(4) Uani 1 1 d . . . . .
H21 H 0.713198 1.015669 0.908718 0.112 Uiso 1 1 calc R . . . .
C22 C 0.6563(6) 1.0274(6) 0.7798(7) 0.117(5) Uani 1 1 d . . . . .
H22A H 0.626403 1.018855 0.738930 0.140 Uiso 0.6 1 calc R . . C 1
H22B H 0.696179 1.010224 0.782025 0.140 Uiso 0.6 1 calc R . . C 1
C23A C 0.6627(8) 1.0957(7) 0.7939(7) 0.068(4) Uani 0.6 1 d . . . D 1
H23A H 0.626610 1.108865 0.805889 0.082 Uiso 0.6 1 calc R . . D 1
H23B H 0.699653 1.103106 0.829125 0.082 Uiso 0.6 1 calc R . . D 1
C23B C 0.6964(11) 1.0690(13) 0.7638(13) 0.086(8) Uani 0.4 1 d . . . D 2
H23C H 0.713372 1.053454 0.731349 0.103 Uiso 0.4 1 calc R . . D 2
H23D H 0.731171 1.075882 0.801537 0.103 Uiso 0.4 1 calc R . . D 2
C24 C 0.6668(6) 1.1236(5) 0.7404(6) 0.104(4) Uani 1 1 d . . . . .
H24A H 0.697294 1.146453 0.728110 0.124 Uiso 0.4 1 calc R . . D 2
H24B H 0.657131 1.142352 0.775790 0.124 Uiso 0.4 1 calc R . . D 2
C25 C 0.6076(5) 1.1223(4) 0.6844(5) 0.070(3) Uani 1 1 d . . . . .
C26 C 0.5452(4) 1.1248(4) 0.6817(4) 0.064(2) Uani 1 1 d . . . . .
C27 C 0.6657(5) 1.1119(6) 0.6001(6) 0.099(4) Uani 1 1 d . . . . .
H27A H 0.688405 1.078969 0.618594 0.148 Uiso 1 1 calc GR . . . .
H27B H 0.691954 1.144193 0.612348 0.148 Uiso 1 1 calc GR . . . .
H27C H 0.652908 1.108521 0.554314 0.148 Uiso 1 1 calc GR . . . .
C28 C 0.4501(5) 1.1300(4) 0.5855(4) 0.075(3) Uani 1 1 d . . . . .
H28A H 0.427312 1.106704 0.607585 0.090 Uiso 1 1 calc R . . . .
H28B H 0.441371 1.116096 0.542115 0.090 Uiso 1 1 calc R . . . .
C29 C 0.4264(5) 1.1891(5) 0.5835(4) 0.071(3) Uani 1 1 d . . . . .
C30 C 0.4646(5) 1.2344(5) 0.5920(5) 0.080(3) Uani 1 1 d . . . . .
H30 H 0.507599 1.229310 0.603168 0.096 Uiso 1 1 calc R . . . .
C31 C 0.4400(7) 1.2887(6) 0.5842(6) 0.108(4) Uani 1 1 d . . . . .
H31 H 0.466597 1.319280 0.589062 0.129 Uiso 1 1 calc R . . . .
C32 C 0.3787(9) 1.2966(8) 0.5700(7) 0.126(5) Uani 1 1 d . . . . .
H32 H 0.362427 1.332729 0.565606 0.151 Uiso 1 1 calc R . . . .
C33 C 0.3393(7) 1.2508(9) 0.5617(6) 0.121(5) Uani 1 1 d . . . . .
H33 H 0.296363 1.255979 0.552231 0.145 Uiso 1 1 calc R . . . .
C34 C 0.3632(6) 1.1985(6) 0.5675(5) 0.098(4) Uani 1 1 d . . . . .
H34 H 0.336196 1.167972 0.560428 0.118 Uiso 1 1 calc R . . . .
C200 C 0.3723(10) 1.3068(9) 0.7341(8) 0.156(7) Uani 1 1 d . . . . .
C201 C 0.3196(9) 1.3439(11) 0.7234(10) 0.270(15) Uani 1 1 d . . . . .
H20A H 0.307815 1.356536 0.679797 0.405 Uiso 1 1 calc GR . . . .
H20B H 0.330645 1.375575 0.751469 0.405 Uiso 1 1 calc GR . . . .
H20C H 0.285223 1.324435 0.731694 0.405 Uiso 1 1 calc GR . . . .
C300 C 0.5300(6) 0.5858(6) 0.9025(9) 0.109(5) Uani 1 1 d . . . . .
C301 C 0.5456(7) 0.5765(6) 0.9712(7) 0.129(5) Uani 1 1 d . . . . .
H30A H 0.522078 0.601781 0.989411 0.194 Uiso 1 1 calc GR . . . .
H30B H 0.589442 0.583005 0.990142 0.194 Uiso 1 1 calc GR . . . .
H30C H 0.535754 0.538619 0.979229 0.194 Uiso 1 1 calc GR . . . .
N1 N 0.5752(5) 0.9887(4) 0.8910(5) 0.089(3) Uani 1 1 d . . . . .
N2 N 0.6335(4) 1.0112(3) 0.8336(5) 0.082(3) Uani 1 1 d . . . . .
N3 N 0.6098(4) 1.1180(4) 0.6231(4) 0.074(2) Uani 1 1 d . . . . .
N4 N 0.5550(4) 1.1195(3) 0.5808(4) 0.073(2) Uani 1 1 d . . . . .
N5 N 0.5164(4) 1.1243(3) 0.6170(3) 0.064(2) Uani 1 1 d . . . . .
N6 N 0.3550(7) 0.7241(4) 0.8345(5) 0.101(4) Uani 1 1 d . . . . .
N7 N 0.3195(5) 0.7195(3) 0.7742(5) 0.089(3) Uani 1 1 d . . . . .
N8 N 0.3627(4) 0.7176(3) 0.7436(4) 0.068(2) Uani 1 1 d . . . . .
N9 N 0.6299(5) 0.8538(3) 0.8451(4) 0.074(2) Uani 1 1 d . . . . .
N10 N 0.5602(4) 0.8315(3) 0.8909(3) 0.069(2) Uani 1 1 d . . . . .
N100 N 0.4103(7) 1.2766(6) 0.7394(6) 0.142(5) Uani 1 1 d . . . . .
N200 N 0.5176(6) 0.5919(5) 0.8485(7) 0.115(4) Uani 1 1 d . . . . .
F1 F 0.6895(5) 0.3439(5) 0.5835(8) 0.224(6) Uani 1 1 d . . . . .
F2 F 0.6967(6) 0.2771(7) 0.6548(4) 0.288(10) Uani 1 1 d . . . . .
P3 P 0.65604(15) 0.28871(15) 0.59073(17) 0.0905(9) Uani 1 1 d . . . . .
F5 F 0.6087(4) 0.3212(4) 0.6164(4) 0.144(3) Uani 1 1 d . . . . .
F6 F 0.7051(3) 0.2545(4) 0.5637(4) 0.143(3) Uani 1 1 d . . . . .
P7 P 0.64612(18) 0.56033(18) 0.5795(2) 0.1146(13) Uani 1 1 d . . . . .
F9 F 0.7038(4) 0.5963(4) 0.5751(5) 0.163(4) Uani 1 1 d . . . . .
F10 F 0.5903(4) 0.5221(4) 0.5827(6) 0.182(4) Uani 1 1 d . . . . .
F11 F 0.6301(8) 0.5972(6) 0.6256(8) 0.259(8) Uani 1 1 d . . . . .
F12 F 0.6595(10) 0.5243(8) 0.5300(10) 0.341(12) Uani 1 1 d . . . . .
P13 P 0.33992(18) 0.92265(18) 0.88705(16) 0.1008(11) Uani 1 1 d . . . . .
F15 F 0.2846(5) 0.9336(6) 0.8275(5) 0.208(5) Uani 1 1 d . . . . .
F16 F 0.3969(5) 0.9186(8) 0.9430(4) 0.255(8) Uani 1 1 d . . . . .
F17 F 0.3855(4) 0.9277(5) 0.8445(4) 0.173(4) Uani 1 1 d . . . . .
F18 F 0.2981(6) 0.9165(9) 0.9280(6) 0.310(10) Uani 1 1 d . . . . .
Au1 Au 0.500000 1.12442(2) 0.750000 0.06269(17) Uani 1 2 d S T P . .
Au2 Au 0.500000 0.99664(2) 0.750000 0.07521(19) Uani 1 2 d S T P . .
Au3 Au 0.500000 0.85304(2) 0.750000 0.06281(17) Uani 1 2 d S T P . .
Au4 Au 0.500000 0.72242(2) 0.750000 0.06442(18) Uani 1 2 d S T P . .
Ag1 Ag 0.500000 0.60158(7) 0.750000 0.1241(5) Uani 1 2 d S T P . .
Ag2 Ag 0.500000 1.23817(7) 0.750000 0.1722(9) Uani 1 2 d S T P . .
C100 C 0.489399 0.441800 0.802200 0.170 Uiso 1 1 d D . . . .
H10D H 0.458911 0.416256 0.810482 0.204 Uiso 1 1 calc R . . . .
H10E H 0.474768 0.479960 0.802934 0.204 Uiso 1 1 calc R . . . .
O100 O 0.500000 0.430799 0.750000 0.170 Uiso 1 2 d DS T P . .
C101 C 0.558400 0.433000 0.853801 0.170 Uiso 1 1 d D . . . .
H10F H 0.584546 0.464419 0.851804 0.255 Uiso 1 1 calc GR . . . .
H10G H 0.577024 0.399350 0.843652 0.255 Uiso 1 1 calc GR . . . .
H10H H 0.553985 0.430083 0.896123 0.255 Uiso 1 1 calc GR . . . .
F0AA F 0.6162(4) 0.2353(4) 0.5788(6) 0.169(4) Uani 1 1 d . . . . .
F4 F 0.6038(5) 0.5979(8) 0.5295(7) 0.274(8) Uani 1 1 d . . . . .
F1AA F 0.6864(6) 0.5244(7) 0.6292(10) 0.289(10) Uani 1 1 d . . . . .
F3AA F 0.3342(12) 0.8650(6) 0.8665(12) 0.328(12) Uani 1 1 d . . . . .
F2AA F 0.3460(10) 0.9826(6) 0.8969(11) 0.314(11) Uani 1 1 d . . . . .
F4AA F 0.6180(5) 0.3020(5) 0.5198(5) 0.185(4) Uani 1 1 d . . . . .

loop_
_atom_site_aniso_label
_atom_site_aniso_U_11
_atom_site_aniso_U_22
_atom_site_aniso_U_33
_atom_site_aniso_U_23
_atom_site_aniso_U_13
_atom_site_aniso_U_12
C1 0.087(7) 0.052(5) 0.047(5) -0.007(4) 0.015(5) 0.004(5)
C2 0.109(10) 0.126(11) 0.075(7) 0.011(7) 0.044(7) 0.015(8)
C3 0.087(8) 0.095(8) 0.058(6) -0.006(6) -0.002(6) 0.024(7)
C4 0.107(9) 0.095(8) 0.047(5) 0.008(5) 0.011(6) 0.001(7)
C5 0.126(11) 0.145(12) 0.061(6) 0.001(7) 0.026(7) -0.074(9)
C6A 0.098(12) 0.085(9) 0.046(5) 0.003(5) 0.016(7) 0.010(8)
C6B 0.098(12) 0.085(9) 0.046(5) 0.003(5) 0.016(7) 0.010(8)
C7A 0.098(12) 0.085(9) 0.046(5) 0.003(5) 0.016(7) 0.010(8)
C7B 0.098(12) 0.085(9) 0.046(5) 0.003(5) 0.016(7) 0.010(8)
C8 0.120(10) 0.072(7) 0.069(7) 0.000(5) 0.024(7) -0.008(7)
C9 0.100(8) 0.063(6) 0.045(5) 0.004(4) 0.013(5) 0.001(5)
C10 0.25(2) 0.137(13) 0.123(11) 0.000(9) 0.141(13) 0.012(12)
C11 0.061(6) 0.097(8) 0.054(5) 0.015(5) 0.007(5) -0.003(5)
C12 0.056(6) 0.073(7) 0.072(6) 0.004(5) 0.021(5) 0.003(5)
C13 0.092(8) 0.078(8) 0.084(7) -0.004(6) 0.034(6) 0.003(6)
C14 0.083(9) 0.100(10) 0.157(14) 0.011(10) 0.042(9) -0.001(8)
C15 0.128(13) 0.095(11) 0.142(14) -0.039(10) 0.050(11) -0.001(9)
C16 0.095(10) 0.158(15) 0.124(12) -0.059(12) 0.043(9) -0.004(10)
C17 0.078(8) 0.120(10) 0.065(7) -0.004(6) 0.027(6) 0.002(7)
C18 0.054(7) 0.060(6) 0.101(8) -0.008(5) 0.003(6) 0.006(5)
C19 0.081(9) 0.118(11) 0.134(11) -0.014(9) 0.034(8) 0.006(8)
C20 0.095(10) 0.105(10) 0.098(9) -0.015(7) 0.006(8) 0.007(8)
C21 0.060(7) 0.099(9) 0.103(9) -0.001(7) -0.006(7) 0.005(6)
C22 0.071(8) 0.134(12) 0.129(11) 0.076(9) 0.004(7) -0.021(8)
C23A 0.057(10) 0.089(12) 0.050(8) 0.003(8) 0.003(8) -0.019(9)
C23B 0.047(15) 0.14(3) 0.066(16) 0.007(17) 0.006(13) 0.007(16)
C24 0.084(8) 0.113(10) 0.082(8) 0.024(7) -0.027(6) -0.009(7)
C25 0.072(7) 0.065(6) 0.067(6) 0.013(5) 0.009(5) -0.014(5)
C26 0.064(6) 0.071(6) 0.046(5) 0.012(4) -0.001(4) -0.009(5)
C27 0.074(8) 0.136(11) 0.096(8) 0.021(8) 0.040(7) 0.018(8)
C28 0.075(7) 0.093(8) 0.050(5) 0.004(5) 0.009(5) -0.003(6)
C29 0.065(7) 0.102(8) 0.046(5) 0.007(5) 0.016(5) 0.005(6)
C30 0.082(8) 0.094(8) 0.066(6) 0.001(6) 0.023(6) 0.010(7)
C31 0.104(11) 0.098(10) 0.122(11) -0.009(8) 0.032(9) 0.006(8)
C32 0.138(16) 0.135(14) 0.101(10) 0.014(10) 0.031(11) 0.046(12)
C33 0.090(11) 0.188(17) 0.079(8) 0.024(11) 0.012(7) 0.048(12)
C34 0.072(9) 0.136(12) 0.076(7) 0.013(8) 0.004(6) 0.000(8)
C200 0.18(2) 0.194(19) 0.108(11) 0.032(12) 0.066(13) 0.076(15)
C201 0.18(2) 0.41(4) 0.24(2) 0.15(2) 0.105(18) 0.20(2)
C300 0.072(9) 0.086(9) 0.170(16) 0.031(10) 0.036(10) -0.005(7)
C301 0.105(11) 0.169(15) 0.109(11) 0.046(10) 0.023(9) 0.010(9)
N1 0.070(7) 0.080(6) 0.109(8) -0.015(6) 0.012(6) 0.005(5)
N2 0.053(5) 0.072(6) 0.108(7) 0.006(5) 0.001(5) 0.006(4)
N3 0.064(5) 0.083(6) 0.073(5) 0.017(5) 0.015(5) 0.008(5)
N4 0.076(6) 0.086(6) 0.058(4) 0.006(4) 0.020(4) 0.003(5)
N5 0.062(5) 0.076(5) 0.049(4) 0.001(4) 0.009(4) 0.000(4)
N6 0.182(12) 0.066(6) 0.075(7) 0.004(5) 0.070(8) 0.003(7)
N7 0.116(8) 0.082(6) 0.083(6) 0.017(5) 0.050(6) 0.017(5)
N8 0.082(6) 0.067(5) 0.056(4) 0.007(4) 0.020(4) 0.012(4)
N9 0.090(7) 0.074(6) 0.058(5) 0.001(4) 0.022(5) 0.015(5)
N10 0.100(6) 0.065(5) 0.037(4) -0.003(4) 0.012(4) -0.005(5)
N100 0.151(13) 0.165(13) 0.123(10) 0.017(9) 0.061(9) 0.040(10)
N200 0.118(10) 0.092(8) 0.142(10) 0.034(8) 0.051(9) -0.003(6)
F1 0.162(10) 0.145(9) 0.383(19) -0.033(11) 0.109(12) -0.039(8)
F2 0.255(13) 0.46(2) 0.090(6) -0.051(9) -0.038(7) 0.235(15)
P3 0.066(2) 0.105(3) 0.098(2) -0.0125(19) 0.0197(18) -0.0030(18)
F5 0.125(6) 0.161(8) 0.159(7) -0.014(6) 0.062(6) 0.035(6)
F6 0.094(5) 0.169(8) 0.181(8) -0.048(6) 0.064(5) 0.004(5)
P7 0.076(2) 0.113(3) 0.148(3) -0.045(3) 0.020(2) 0.011(2)
F9 0.093(6) 0.143(7) 0.239(11) -0.010(7) 0.029(6) -0.015(5)
F10 0.112(7) 0.142(8) 0.305(14) -0.045(8) 0.082(8) -0.014(6)
F11 0.331(19) 0.231(13) 0.271(16) -0.131(13) 0.173(15) -0.072(13)
F12 0.37(2) 0.34(2) 0.40(2) -0.27(2) 0.25(2) -0.149(18)
P13 0.094(3) 0.128(3) 0.0749(19) -0.014(2) 0.0174(18) 0.016(2)
F15 0.128(8) 0.295(15) 0.162(9) 0.006(9) -0.021(7) 0.012(8)
F16 0.148(9) 0.53(3) 0.075(5) 0.051(9) 0.013(6) 0.101(11)
F17 0.135(7) 0.282(13) 0.111(6) -0.038(7) 0.046(6) -0.056(7)
F18 0.185(12) 0.60(3) 0.200(12) 0.029(14) 0.139(11) 0.017(15)
Au1 0.0669(4) 0.0676(3) 0.0464(3) 0.000 0.0049(2) 0.000
Au2 0.0523(3) 0.0605(4) 0.1021(4) 0.000 0.0050(3) 0.000
Au3 0.0864(4) 0.0575(3) 0.0421(3) 0.000 0.0146(2) 0.000
Au4 0.0763(4) 0.0551(3) 0.0509(3) 0.000 0.0008(2) 0.000
Ag1 0.1640(15) 0.0913(10) 0.1306(12) 0.000 0.0642(11) 0.000
Ag2 0.1511(16) 0.0826(11) 0.316(3) 0.000 0.1199(18) 0.000
F0AA 0.138(7) 0.126(7) 0.266(12) -0.007(7) 0.096(8) -0.025(6)
F4 0.097(7) 0.42(2) 0.263(16) 0.145(16) -0.017(9) 0.018(10)
F1AA 0.144(10) 0.264(17) 0.42(2) 0.171(18) 0.025(13) 0.032(10)
F3AA 0.46(3) 0.130(11) 0.46(3) -0.037(14) 0.24(3) -0.032(13)
F2AA 0.36(3) 0.159(13) 0.37(2) -0.097(14) 0.02(2) 0.014(13)
F4AA 0.203(10) 0.205(10) 0.147(8) 0.042(7) 0.050(8) 0.038(8)

loop_
_atom_type_symbol
_atom_type_description
_atom_type_scat_dispersion_real
_atom_type_scat_dispersion_imag
_atom_type_scat_source
C C 0.0033 0.0016 'International Tables Vol C Tables 4.2.6.8 and 6.1.1.4'
H H 0.0000 0.0000 'International Tables Vol C Tables 4.2.6.8 and 6.1.1.4'
Ag Ag -0.8971 1.1015 'International Tables Vol C Tables 4.2.6.8 and 6.1.1.4'
Au Au -2.0133 8.8022 'International Tables Vol C Tables 4.2.6.8 and 6.1.1.4'
F F 0.0171 0.0103 'International Tables Vol C Tables 4.2.6.8 and 6.1.1.4'
N N 0.0061 0.0033 'International Tables Vol C Tables 4.2.6.8 and 6.1.1.4'
O O 0.0106 0.0060 'International Tables Vol C Tables 4.2.6.8 and 6.1.1.4'
P P 0.1023 0.0942 'International Tables Vol C Tables 4.2.6.8 and 6.1.1.4'

loop_
_geom_angle_atom_site_label_1
_geom_angle_atom_site_label_2
_geom_angle_atom_site_label_3
_geom_angle
_geom_angle_site_symmetry_1
_geom_angle_site_symmetry_3
N9 C1 N10 105.0(8) . .
N9 C1 Au3 128.6(7) . .
N10 C1 Au3 125.9(8) . .
H2A C2 H2B 109.5 . .
H2A C2 H2C 109.5 . .
H2B C2 H2C 109.5 . .
N9 C2 H2A 109.5 . .
N9 C2 H2B 109.5 . .
N9 C2 H2C 109.5 . .
C4 C3 H3 126.5 . .
C4 C3 N9 107.0(10) . .
N9 C3 H3 126.5 . .
C3 C4 H4 126.2 . .
C3 C4 N10 107.6(9) . .
N10 C4 H4 126.2 . .
H5A C5 H5B 110.2 . .
C6A C5 N10 127.4(15) . .
C6B C5 H5A 112.8 . .
C6B C5 H5B 112.8 . .
N10 C5 H5A 112.8 . .
N10 C5 H5B 112.8 . .
N10 C5 C6B 94.8(12) . .
C5 C6A H6AA 109.6 . .
C5 C6A H6AB 109.6 . .
C5 C6A C7A 110.5(17) . .
H6AA C6A H6AB 108.1 . .
C7A C6A H6AA 109.6 . .
C7A C6A H6AB 109.6 . .
C5 C6B H6BA 110.4 . .
C5 C6B H6BB 110.4 . .
H6BA C6B H6BB 108.6 . .
C7B C6B C5 106.9(17) . .
C7B C6B H6BA 110.4 . .
C7B C6B H6BB 110.4 . .
C6A C7A H7AA 109.9 . .
C6A C7A H7AB 109.9 . .
C6A C7A C8 108.7(18) . .
H7AA C7A H7AB 108.3 . .
C8 C7A H7AA 109.9 . .
C8 C7A H7AB 109.9 . .
C6B C7B H7BA 110.9 . .
C6B C7B H7BB 110.9 . .
H7BA C7B H7BB 108.9 . .
C8 C7B C6B 104.1(17) . .
C8 C7B H7BA 110.9 . .
C8 C7B H7BB 110.9 . .
C9 C8 C7A 117.8(14) . .
C9 C8 C7B 144.2(16) . .
N6 C8 C7A 134.2(13) . .
N6 C8 C7B 107.8(14) . .
N6 C8 C9 107.9(11) . .
C8 C9 N8 100.7(10) . .
C8 C9 Au4 134.5(9) . .
N8 C9 Au4 124.8(6) . .
H10A C10 H10B 109.5 . .
H10A C10 H10C 109.5 . .
H10B C10 H10C 109.5 . .
N6 C10 H10A 109.5 . .
N6 C10 H10B 109.5 . .
N6 C10 H10C 109.5 . .
H11A C11 H11B 107.7 . .
C12 C11 H11A 108.9 . .
C12 C11 H11B 108.9 . .
N8 C11 H11A 108.9 . .
N8 C11 H11B 108.9 . .
N8 C11 C12 113.3(8) . .
C13 C12 C11 122.5(9) . .
C17 C12 C11 117.0(10) . .
C17 C12 C13 120.5(10) . .
C12 C13 H13 120.5 . .
C12 C13 C14 119.0(11) . .
C14 C13 H13 120.5 . .
C13 C14 H14 120.0 . .
C15 C14 C13 120.0(14) . .
C15 C14 H14 120.0 . .
C14 C15 H15 120.1 . .
C16 C15 C14 119.7(15) . .
C16 C15 H15 120.1 . .
C15 C16 H16 119.3 . .
C15 C16 C17 121.4(14) . .
C17 C16 H16 119.3 . .
C12 C17 C16 119.4(12) . .
C12 C17 H17 120.3 . .
C16 C17 H17 120.3 . .
N1 C18 Au2 128.3(9) . .
N2 C18 N1 103.7(10) . .
N2 C18 Au2 127.9(9) . .
H19A C19 H19B 109.5 . .
H19A C19 H19C 109.5 . .
H19B C19 H19C 109.5 . .
N1 C19 H19A 109.5 . .
N1 C19 H19B 109.5 . .
N1 C19 H19C 109.5 . .
C21 C20 H20 126.3 . .
C21 C20 N1 107.4(12) . .
N1 C20 H20 126.3 . .
C20 C21 H21 126.5 . .
C20 C21 N2 106.9(11) . .
N2 C21 H21 126.5 . .
H22A C22 H22B 109.8 . .
C23A C22 H22A 112.1 . .
C23A C22 H22B 112.1 . .
C23B C22 N2 139.4(17) . .
N2 C22 H22A 112.1 . .
N2 C22 H22B 112.1 . .
N2 C22 C23A 98.2(12) . .
C22 C23A H23A 109.6 . .
C22 C23A H23B 109.6 . .
H23A C23A H23B 108.2 . .
C24 C23A C22 110.1(13) . .
C24 C23A H23A 109.6 . .
C24 C23A H23B 109.6 . .
C22 C23B H23C 108.3 . .
C22 C23B H23D 108.3 . .
C22 C23B C24 116.1(19) . .
H23C C23B H23D 107.4 . .
C24 C23B H23C 108.3 . .
C24 C23B H23D 108.3 . .
C23A C24 C25 114.7(11) . .
C23B C24 H24A 108.0 . .
C23B C24 H24B 108.0 . .
C23B C24 C25 117.2(14) . .
H24A C24 H24B 107.2 . .
C25 C24 H24A 108.0 . .
C25 C24 H24B 108.0 . .
C26 C25 C24 131.9(10) . .
N3 C25 C24 121.6(10) . .
N3 C25 C26 106.6(8) . .
C25 C26 Au1 132.9(7) . .
N5 C26 C25 102.3(8) . .
N5 C26 Au1 124.7(7) . .
H27A C27 H27B 109.5 . .
H27A C27 H27C 109.5 . .
H27B C27 H27C 109.5 . .
N3 C27 H27A 109.5 . .
N3 C27 H27B 109.5 . .
N3 C27 H27C 109.5 . .
H28A C28 H28B 107.7 . .
C29 C28 H28A 108.8 . .
C29 C28 H28B 108.8 . .
N5 C28 H28A 108.8 . .
N5 C28 H28B 108.8 . .
N5 C28 C29 113.9(9) . .
C30 C29 C28 122.8(10) . .
C30 C29 C34 117.9(12) . .
C34 C29 C28 119.2(11) . .
C29 C30 H30 119.6 . .
C29 C30 C31 120.7(12) . .
C31 C30 H30 119.6 . .
C30 C31 H31 119.8 . .
C32 C31 C30 120.3(14) . .
C32 C31 H31 119.8 . .
C31 C32 H32 120.3 . .
C31 C32 C33 119.5(16) . .
C33 C32 H32 120.3 . .
C32 C33 H33 120.0 . .
C34 C33 C32 119.9(15) . .
C34 C33 H33 120.0 . .
C29 C34 H34 119.2 . .
C33 C34 C29 121.7(14) . .
C33 C34 H34 119.2 . .
N100 C200 C201 176(3) . .
C200 C201 H20A 109.5 . .
C200 C201 H20B 109.5 . .
C200 C201 H20C 109.5 . .
H20A C201 H20B 109.5 . .
H20A C201 H20C 109.5 . .
H20B C201 H20C 109.5 . .
N200 C300 C301 178.5(17) . .
C300 C301 H30A 109.5 . .
C300 C301 H30B 109.5 . .
C300 C301 H30C 109.5 . .
H30A C301 H30B 109.5 . .
H30A C301 H30C 109.5 . .
H30B C301 H30C 109.5 . .
C18 N1 C19 123.4(10) . .
C18 N1 C20 110.3(11) . .
C20 N1 C19 126.3(12) . .
C18 N2 C21 111.7(11) . .
C18 N2 C22 125.0(10) . .
C21 N2 C22 123.2(10) . .
C25 N3 C27 128.0(9) . .
N4 N3 C25 113.8(8) . .
N4 N3 C27 118.3(9) . .
N3 N4 N5 102.6(7) . .
C26 N5 C28 126.9(8) . .
N4 N5 C26 114.7(8) . .
N4 N5 C28 118.3(7) . .
C8 N6 C10 128.5(13) . .
C8 N6 N7 114.9(9) . .
N7 N6 C10 116.5(13) . .
N8 N7 N6 100.9(9) . .
C9 N8 C11 126.9(8) . .
N7 N8 C9 115.5(8) . .
N7 N8 C11 117.6(9) . .
C1 N9 C2 124.3(9) . .
C1 N9 C3 110.2(9) . .
C3 N9 C2 125.5(10) . .
C1 N10 C4 110.2(9) . .
C1 N10 C5 124.7(9) . .
C4 N10 C5 125.0(8) . .
C200 N100 Ag2 164(2) . .
C300 N200 Ag1 176.8(14) . .
F1 P3 F6 89.7(6) . .
F1 P3 F4AA 82.3(7) . .
F2 P3 F1 94.3(9) . .
F2 P3 F5 92.9(5) . .
F2 P3 F6 87.3(5) . .
F2 P3 F0AA 100.1(9) . .
F2 P3 F4AA 174.6(8) . .
F5 P3 F1 90.6(6) . .
F5 P3 F6 179.7(6) . .
F5 P3 F4AA 91.4(5) . .
F0AA P3 F1 165.0(8) . .
F0AA P3 F5 93.1(5) . .
F0AA P3 F6 86.6(5) . .
F0AA P3 F4AA 83.0(6) . .
F4AA P3 F6 88.5(5) . .
F10 P7 F9 177.3(6) . .
F11 P7 F9 94.6(7) . .
F11 P7 F10 87.9(7) . .
F11 P7 F12 176.9(14) . .
F11 P7 F4 85.1(10) . .
F11 P7 F1AA 93.5(12) . .
F12 P7 F9 86.1(7) . .
F12 P7 F10 91.5(7) . .
F12 P7 F4 92.0(13) . .
F4 P7 F9 89.2(7) . .
F4 P7 F10 92.2(7) . .
F1AA P7 F9 91.5(7) . .
F1AA P7 F10 87.2(8) . .
F1AA P7 F12 89.4(12) . .
F1AA P7 F4 178.5(11) . .
F15 P13 F17 89.3(6) . .
F16 P13 F15 172.9(9) . .
F16 P13 F17 86.7(6) . .
F18 P13 F15 91.9(8) . .
F18 P13 F16 92.3(7) . .
F18 P13 F17 178.4(9) . .
F3AA P13 F15 85.5(11) . .
F3AA P13 F16 99.9(12) . .
F3AA P13 F17 84.5(9) . .
F3AA P13 F18 94.5(12) . .
F3AA P13 F2AA 170.4(15) . .
F2AA P13 F15 88.6(10) . .
F2AA P13 F16 85.4(10) . .
F2AA P13 F17 87.9(11) . .
F2AA P13 F18 93.3(11) . .
C26 Au1 C26 179.5(5) . 2_656
C26 Au1 Au2 90.3(3) 2_656 .
C26 Au1 Au2 90.3(3) . .
C26 Au1 Ag2 89.7(3) . .
C26 Au1 Ag2 89.7(3) 2_656 .
Ag2 Au1 Au2 180.0 . .
C18 Au2 C18 178.1(5) . 2_656
C18 Au2 Au1 89.0(3) 2_656 .
C18 Au2 Au1 89.0(3) . .
C1 Au3 C1 173.7(5) . 2_656
C1 Au3 Au4 86.8(2) . .
C1 Au3 Au4 86.8(2) 2_656 .
C9 Au4 C9 178.8(5) . 2_656
C9 Au4 Au3 90.6(3) . .
C9 Au4 Au3 90.6(3) 2_656 .
C9 Au4 Ag1 89.4(3) . .
C9 Au4 Ag1 89.4(3) 2_656 .
Ag1 Au4 Au3 180.0 . .
N200 Ag1 N200 167.3(6) 2_656 .
N200 Ag1 Au4 96.3(3) . .
N200 Ag1 Au4 96.3(3) 2_656 .
N100 Ag2 N100 129.6(8) 2_656 .
N100 Ag2 Au1 115.2(4) 2_656 .
N100 Ag2 Au1 115.2(4) . .
H10D C100 H10E 109.2 . .
O100 C100 H10D 111.3 . .
O100 C100 H10E 111.3 . .
O100 C100 C101 102.141(7) . .
C101 C100 H10D 111.3 . .
C101 C100 H10E 111.3 . .
C100 O100 C100 155.874(3) . 2_656
C100 C101 H10F 109.5 . .
C100 C101 H10G 109.5 . .
C100 C101 H10H 109.5 . .
H10F C101 H10G 109.5 . .
H10F C101 H10H 109.5 . .
H10G C101 H10H 109.5 . .

loop_
_geom_bond_atom_site_label_1
_geom_bond_atom_site_label_2
_geom_bond_distance
C1 N9 1.346(12)
C1 N10 1.362(11)
C1 Au3 2.020(9)
C2 H2A 0.9600
C2 H2B 0.9600
C2 H2C 0.9600
C2 N9 1.462(12)
C3 H3 0.9300
C3 C4 1.331(14)
C3 N9 1.381(12)
C4 H4 0.9300
C4 N10 1.363(12)
C5 H5A 0.9700
C5 H5B 0.9700
C5 C6A 1.40(2)
C5 C6B 1.71(3)
C5 N10 1.457(14)
C6A H6AA 0.9700
C6A H6AB 0.9700
C6A C7A 1.52(3)
C6B H6BA 0.9700
C6B H6BB 0.9700
C6B C7B 1.47(3)
C7A H7AA 0.9700
C7A H7AB 0.9700
C7A C8 1.69(3)
C7B H7BA 0.9700
C7B H7BB 0.9700
C7B C8 1.46(2)
C8 C9 1.373(13)
C8 N6 1.326(15)
C9 N8 1.410(12)
C9 Au4 2.002(11)
C10 H10A 0.9600
C10 H10B 0.9600
C10 H10C 0.9600
C10 N6 1.528(14)
C11 H11A 0.9700
C11 H11B 0.9700
C11 C12 1.490(13)
C11 N8 1.465(11)
C12 C13 1.384(13)
C12 C17 1.370(13)
C13 H13 0.9300
C13 C14 1.418(17)
C14 H14 0.9300
C14 C15 1.372(19)
C15 H15 0.9300
C15 C16 1.361(19)
C16 H16 0.9300
C16 C17 1.394(17)
C17 H17 0.9300
C18 N1 1.359(14)
C18 N2 1.339(12)
C18 Au2 2.025(11)
C19 H19A 0.9600
C19 H19B 0.9600
C19 H19C 0.9600
C19 N1 1.472(14)
C20 H20 0.9300
C20 C21 1.320(16)
C20 N1 1.365(14)
C21 H21 0.9300
C21 N2 1.354(13)
C22 H22A 0.9700
C22 H22B 0.9700
C22 C23A 1.66(2)
C22 C23B 1.45(3)
C22 N2 1.461(15)
C23A H23A 0.9700
C23A H23B 0.9700
C23A C24 1.372(18)
C23B H23C 0.9700
C23B H23D 0.9700
C23B C24 1.49(3)
C24 H24A 0.9700
C24 H24B 0.9700
C24 C25 1.522(13)
C25 C26 1.380(13)
C25 N3 1.358(12)
C26 N5 1.374(10)
C26 Au1 2.028(9)
C27 H27A 0.9600
C27 H27B 0.9600
C27 H27C 0.9600
C27 N3 1.483(13)
C28 H28A 0.9700
C28 H28B 0.9700
C28 C29 1.505(14)
C28 N5 1.450(12)
C29 C30 1.357(14)
C29 C34 1.373(14)
C30 H30 0.9300
C30 C31 1.399(16)
C31 H31 0.9300
C31 C32 1.328(18)
C32 H32 0.9300
C32 C33 1.39(2)
C33 H33 0.9300
C33 C34 1.351(19)
C34 H34 0.9300
C200 C201 1.44(2)
C200 N100 1.095(17)
C201 H20A 0.9600
C201 H20B 0.9600
C201 H20C 0.9600
C300 C301 1.45(2)
C300 N200 1.141(17)
C301 H30A 0.9600
C301 H30B 0.9600
C301 H30C 0.9600
N3 N4 1.305(10)
N4 N5 1.335(10)
N6 N7 1.331(13)
N7 N8 1.325(11)
N100 Ag2 2.157(14)
N200 Ag1 2.085(13)
F1 P3 1.546(11)
F2 P3 1.460(9)
P3 F5 1.542(8)
P3 F6 1.611(8)
P3 F0AA 1.536(9)
P3 F4AA 1.570(10)
P7 F9 1.575(10)
P7 F10 1.565(10)
P7 F11 1.458(11)
P7 F12 1.478(11)
P7 F4 1.514(12)
P7 F1AA 1.471(13)
P13 F15 1.538(10)
P13 F16 1.493(10)
P13 F17 1.569(9)
P13 F18 1.475(11)
P13 F3AA 1.442(14)
P13 F2AA 1.448(14)
Au1 Au2 3.0516(8)
Au1 Ag2 2.7165(18)
Au3 Au4 3.1195(8)
Au4 Ag1 2.8860(16)
C100 H10D 0.9700
C100 H10E 0.9700
C100 O100 1.25726(10)
C100 C101 1.64150(12)
C101 H10F 0.9600
C101 H10G 0.9600
C101 H10H 0.9600

loop_
_geom_torsion_atom_site_label_1
_geom_torsion_atom_site_label_2
_geom_torsion_atom_site_label_3
_geom_torsion_atom_site_label_4
_geom_torsion
_geom_torsion_site_symmetry_4
C3 C4 N10 C1 -0.2(12) .
C3 C4 N10 C5 -176.8(10) .
C4 C3 N9 C1 0.4(12) .
C4 C3 N9 C2 -178.1(10) .
C5 C6A C7A C8 -71(2) .
C5 C6B C7B C8 81.9(18) .
C6A C5 N10 C1 141.7(13) .
C6A C5 N10 C4 -42.1(19) .
C6A C7A C8 C9 114.0(17) .
C6A C7A C8 N6 -69(3) .
C6B C5 N10 C1 113.0(11) .
C6B C5 N10 C4 -70.8(13) .
C6B C7B C8 C9 20(3) .
C6B C7B C8 N6 -157.1(16) .
C7A C8 C9 N8 175.2(13) .
C7A C8 C9 Au4 -4.8(18) .
C7A C8 N6 C10 4(2) .
C7A C8 N6 N7 -174.8(16) .
C7B C8 C9 N8 -180(2) .
C7B C8 C9 Au4 0(3) .
C7B C8 N6 C10 -0.5(19) .
C7B C8 N6 N7 -179.5(13) .
C8 C9 N8 C11 -175.1(9) .
C8 C9 N8 N7 2.1(10) .
C8 N6 N7 N8 -0.9(12) .
C9 C8 N6 C10 -178.7(10) .
C9 C8 N6 N7 2.3(14) .
C10 N6 N7 N8 179.9(9) .
C11 C12 C13 C14 178.3(10) .
C11 C12 C17 C16 -179.8(10) .
C12 C11 N8 C9 90.7(11) .
C12 C11 N8 N7 -86.4(10) .
C12 C13 C14 C15 1.5(18) .
C13 C12 C17 C16 -1.6(16) .
C13 C14 C15 C16 -2(2) .
C14 C15 C16 C17 0(2) .
C15 C16 C17 C12 2(2) .
C17 C12 C13 C14 0.2(16) .
C20 C21 N2 C18 -1.0(14) .
C20 C21 N2 C22 177.8(11) .
C21 C20 N1 C18 1.0(14) .
C21 C20 N1 C19 -178.8(11) .
C22 C23A C24 C25 67.8(17) .
C22 C23B C24 C25 -53(3) .
C23A C22 N2 C18 103.7(12) .
C23A C22 N2 C21 -74.9(13) .
C23A C24 C25 C26 38(2) .
C23A C24 C25 N3 -142.6(14) .
C23B C22 N2 C18 135(2) .
C23B C22 N2 C21 -43(3) .
C23B C24 C25 C26 98.0(19) .
C23B C24 C25 N3 -82.1(18) .
C24 C25 C26 N5 177.2(10) .
C24 C25 C26 Au1 -6.5(17) .
C24 C25 N3 C27 2.6(16) .
C24 C25 N3 N4 -177.6(9) .
C25 C26 N5 C28 -175.5(9) .
C25 C26 N5 N4 2.4(10) .
C25 N3 N4 N5 -0.7(11) .
C26 C25 N3 C27 -177.5(10) .
C26 C25 N3 N4 2.3(12) .
C27 N3 N4 N5 179.0(9) .
C28 C29 C30 C31 174.4(10) .
C28 C29 C34 C33 -176.6(10) .
C29 C28 N5 C26 77.0(11) .
C29 C28 N5 N4 -100.9(10) .
C29 C30 C31 C32 1.8(19) .
C30 C29 C34 C33 -1.5(16) .
C30 C31 C32 C33 -1(2) .
C31 C32 C33 C34 -1(2) .
C32 C33 C34 C29 2(2) .
C34 C29 C30 C31 -0.4(15) .
N1 C18 N2 C21 1.6(12) .
N1 C18 N2 C22 -177.2(11) .
N1 C20 C21 N2 0.0(14) .
N2 C18 N1 C19 178.2(9) .
N2 C18 N1 C20 -1.6(12) .
N2 C22 C23A C24 -163.1(12) .
N2 C22 C23B C24 -85(3) .
N3 C25 C26 N5 -2.7(10) .
N3 C25 C26 Au1 173.6(7) .
N3 N4 N5 C26 -1.1(10) .
N3 N4 N5 C28 177.0(8) .
N5 C28 C29 C30 18.9(13) .
N5 C28 C29 C34 -166.3(9) .
N6 C8 C9 N8 -2.4(11) .
N6 C8 C9 Au4 177.6(8) .
N6 N7 N8 C9 -0.8(10) .
N6 N7 N8 C11 176.6(8) .
N8 C11 C12 C13 6.0(14) .
N8 C11 C12 C17 -175.8(9) .
N9 C1 N10 C4 0.4(10) .
N9 C1 N10 C5 177.1(9) .
N9 C3 C4 N10 -0.1(13) .
N10 C1 N9 C2 178.0(9) .
N10 C1 N9 C3 -0.5(10) .
N10 C5 C6A C7A -71(2) .
N10 C5 C6B C7B -166.1(14) .
Au1 C26 N5 C28 7.8(13) .
Au1 C26 N5 N4 -174.2(6) .
Au2 C18 N1 C19 1.2(15) .
Au2 C18 N1 C20 -178.6(8) .
Au2 C18 N2 C21 178.7(8) .
Au2 C18 N2 C22 -0.1(16) .
Au3 C1 N9 C2 5.9(14) .
Au3 C1 N9 C3 -172.6(7) .
Au3 C1 N10 C4 172.8(7) .
Au3 C1 N10 C5 -10.6(13) .
Au4 C9 N8 C11 4.9(13) .
Au4 C9 N8 N7 -178.0(6) .
C101 C100 O100 C100 -100.355(3) 2_656
